data_7706861
loop_
_publ_author_name
'Hu, Lei'
'Mahaut, Damien'
'Tumanov, Nikolay'
'Wouters, Johan'
'Collard, Laurent'
'Robiette, Rapha\"el'
'Berionni, Guillaume'

_publ_section_title
;
 Sterically hindered ortho-substituted phosphatriptycenes as
 configurationally stable P-chirogenic triarylphosphines.
;
_journal_issue 14
_journal_name_full 'Dalton transactions (Cambridge, England : 2003)'
_journal_page_first 4772
_journal_page_last 4777
_journal_paper_doi 10.1039/d1dt00816a
_journal_volume 50
_journal_year 2021
_chemical_formula_moiety 'C19 H13 Au Cl P'
_chemical_formula_sum 'C19 H13 Au Cl P'
_chemical_formula_weight 504.68
_chemical_name_common chloro(9-phosphotriptycene)gold(I)
_chemical_name_systematic chloro(9-phosphotriptycene)gold(I)
_space_group_crystal_system monoclinic
_space_group_IT_number 14
_space_group_name_Hall '-P 2yn'
_space_group_name_H-M_alt 'P 1 21/n 1'
_atom_sites_solution_hydrogens mixed
_atom_sites_solution_primary dual
_atom_sites_solution_secondary dual
_audit_creation_method SHELXL-2018/3
_audit_update_record
;
2021-02-08 deposited with the CCDC.	2021-03-15 downloaded from the CCDC.
;
_cell_angle_alpha 90
_cell_angle_beta 91.8231(9)
_cell_angle_gamma 90
_cell_formula_units_Z 4
_cell_length_a 8.26532(9)
_cell_length_b 14.28693(14)
_cell_length_c 14.00053(14)
_cell_measurement_reflns_used 5149
_cell_measurement_temperature 295(2)
_cell_measurement_theta_max 66.9840
_cell_measurement_theta_min 4.3960
_cell_volume 1652.43(3)
_computing_cell_refinement 'CrysAlisPro 1.171.40.53 (Rigaku OD, 2019)'
_computing_data_collection 'CrysAlisPro 1.171.40.53 (Rigaku OD, 2019)'
_computing_data_reduction 'CrysAlisPro 1.171.40.53 (Rigaku OD, 2019)'
_computing_structure_refinement 'SHELXL-2018/3 (Sheldrick, 2018)'
_computing_structure_solution 'SHELXT (Sheldrick, 2015)'
_diffrn_ambient_temperature 295(2)
_diffrn_detector_area_resol_mean 5.1856
_diffrn_measured_fraction_theta_full 0.993
_diffrn_measured_fraction_theta_max 0.993
_diffrn_measurement_device_type
;
Oxford Diffraction Xcalibur, Ruby, Gemini Ultra
;
_diffrn_measurement_method '\w scans'
_diffrn_radiation_monochromator 'multilayer mirror'
_diffrn_radiation_type CuK\a
_diffrn_radiation_wavelength 1.54184
_diffrn_reflns_av_R_equivalents 0.0316
_diffrn_reflns_av_unetI/netI 0.0322
_diffrn_reflns_Laue_measured_fraction_full 0.993
_diffrn_reflns_Laue_measured_fraction_max 0.993
_diffrn_reflns_limit_h_max 9
_diffrn_reflns_limit_h_min -9
_diffrn_reflns_limit_k_max 16
_diffrn_reflns_limit_k_min -17
_diffrn_reflns_limit_l_max 16
_diffrn_reflns_limit_l_min -15
_diffrn_reflns_number 7819
_diffrn_reflns_point_group_measured_fraction_full 0.993
_diffrn_reflns_point_group_measured_fraction_max 0.993
_diffrn_reflns_theta_full 67.148
_diffrn_reflns_theta_max 67.148
_diffrn_reflns_theta_min 4.423
_diffrn_source 'fine-focus sealed tube'
_exptl_absorpt_coefficient_mu 19.060
_exptl_absorpt_correction_T_max 0.495
_exptl_absorpt_correction_T_min 0.062
_exptl_absorpt_correction_type analytical
_exptl_absorpt_process_details
;
CrysAlisPro 1.171.40.53 (Rigaku Oxford Diffraction, 2019)
Analytical numeric absorption correction using a multifaceted crystal
model based on expressions derived by R.C. Clark & J.S. Reid.
(Clark, R. C. & Reid, J. S. (1995). Acta Cryst. A51, 887-897)
Empirical absorption correction using spherical harmonics,
 implemented in SCALE3 ABSPACK scaling algorithm.
;
_exptl_crystal_colour colourless
_exptl_crystal_density_diffrn 2.029
_exptl_crystal_description plate
_exptl_crystal_F_000 952
_exptl_crystal_size_max 0.360
_exptl_crystal_size_mid 0.270
_exptl_crystal_size_min 0.058
_refine_diff_density_max 1.637
_refine_diff_density_min -1.177
_refine_diff_density_rms 0.154
_refine_ls_extinction_method none
_refine_ls_goodness_of_fit_ref 1.072
_refine_ls_hydrogen_treatment constr
_refine_ls_matrix_type full
_refine_ls_number_parameters 199
_refine_ls_number_reflns 2934
_refine_ls_number_restraints 0
_refine_ls_restrained_S_all 1.072
_refine_ls_R_factor_all 0.0324
_refine_ls_R_factor_gt 0.0301
_refine_ls_shift/su_max 0.002
_refine_ls_shift/su_mean 0.000
_refine_ls_structure_factor_coef Fsqd
_refine_ls_weighting_details 'w=1/[\s^2^(Fo^2^)+(0.0438P)^2^] where P=(Fo^2^+2Fc^2^)/3'
_refine_ls_weighting_scheme calc
_refine_ls_wR_factor_gt 0.0735
_refine_ls_wR_factor_ref 0.0757
_reflns_Friedel_coverage 0.000
_reflns_number_gt 2690
_reflns_number_total 2934
_reflns_threshold_expression 'I > 2\s(I)'
_cod_data_source_file d1dt00816a2.cif
_cod_data_source_block nt0818_LHG205A
_cod_depositor_comments 'Adding full bibliography for 7706848--7706861.cif.'
_cod_original_sg_symbol_H-M 'P 21/n'
_cod_database_code 7706861
_shelx_shelxl_version_number 2018/3
_shelx_space_group_comment
;
The symmetry employed for this shelxl refinement is uniquely defined
by the following loop, which should always be used as a source of
symmetry information in preference to the above space-group names.
They are only intended as comments.
;
_shelx_estimated_absorpt_t_min 0.055
_shelx_estimated_absorpt_t_max 0.404

loop_
_space_group_symop_operation_xyz
'x, y, z'
'-x+1/2, y+1/2, -z+1/2'
'-x, -y, -z'
'x-1/2, -y-1/2, z-1/2'

loop_
_atom_site_label
_atom_site_type_symbol
_atom_site_fract_x
_atom_site_fract_y
_atom_site_fract_z
_atom_site_U_iso_or_equiv
_atom_site_adp_type
_atom_site_occupancy
_atom_site_site_symmetry_order
_atom_site_calc_flag
_atom_site_refinement_flags_posn
_atom_site_refinement_flags_adp
_atom_site_refinement_flags_occupancy
_atom_site_disorder_assembly
_atom_site_disorder_group
Au1 Au 0.21185(2) 0.57069(2) 0.56174(2) 0.05175(11) Uani 1 1 d . . . . .
Cl1 Cl 0.2261(2) 0.45761(11) 0.44634(10) 0.0740(4) Uani 1 1 d . . . . .
P1 P 0.20123(13) 0.67960(8) 0.67377(7) 0.0440(2) Uani 1 1 d . . . . .
C1 C 0.3896(5) 0.7266(3) 0.7214(3) 0.0445(9) Uani 1 1 d . . . . .
C2 C 0.5421(5) 0.6988(4) 0.6957(4) 0.0556(11) Uani 1 1 d . . . . .
H2 H 0.555410 0.651690 0.650743 0.067 Uiso 1 1 calc R U . . .
C3 C 0.6762(6) 0.7434(5) 0.7389(4) 0.0688(14) Uani 1 1 d . . . . .
H3 H 0.779945 0.726115 0.722031 0.083 Uiso 1 1 calc R U . . .
C4 C 0.6570(6) 0.8118(5) 0.8054(4) 0.0684(14) Uani 1 1 d . . . . .
H4 H 0.747698 0.840993 0.832770 0.082 Uiso 1 1 calc R U . . .
C5 C 0.5041(6) 0.8386(4) 0.8327(4) 0.0545(11) Uani 1 1 d . . . . .
H5 H 0.492058 0.884784 0.878801 0.065 Uiso 1 1 calc R U . . .
C6 C 0.3690(5) 0.7957(3) 0.7906(3) 0.0461(9) Uani 1 1 d . . . . .
C7 C 0.1948(5) 0.8200(3) 0.8159(3) 0.0474(9) Uani 1 1 d . . . . .
H7 H 0.192967 0.868603 0.865243 0.057 Uiso 1 1 calc R U . . .
C8 C 0.1054(5) 0.8521(3) 0.7246(3) 0.0491(10) Uani 1 1 d . . . . .
C9 C 0.0278(7) 0.9377(4) 0.7155(5) 0.0651(14) Uani 1 1 d . . . . .
H9 H 0.033062 0.980550 0.765489 0.078 Uiso 1 1 calc R U . . .
C10 C -0.0569(8) 0.9593(5) 0.6324(6) 0.0796(17) Uani 1 1 d . . . . .
H10 H -0.108380 1.017011 0.626550 0.095 Uiso 1 1 calc R U . . .
C11 C -0.0668(7) 0.8967(5) 0.5575(5) 0.0783(17) Uani 1 1 d . . . . .
H11 H -0.126457 0.911915 0.502206 0.094 Uiso 1 1 calc R U . . .
C12 C 0.0118(6) 0.8113(4) 0.5643(4) 0.0618(12) Uani 1 1 d . . . . .
H12 H 0.006892 0.769317 0.513538 0.074 Uiso 1 1 calc R U . . .
C13 C 0.0980(5) 0.7891(3) 0.6479(3) 0.0473(9) Uani 1 1 d . . . . .
C14 C 0.1065(5) 0.6553(3) 0.7856(3) 0.0465(9) Uani 1 1 d . . . . .
C15 C 0.0286(7) 0.5730(4) 0.8104(4) 0.0609(13) Uani 1 1 d . . . . .
H15 H 0.024470 0.522401 0.768521 0.073 Uiso 1 1 calc R U . . .
C16 C -0.0426(8) 0.5674(5) 0.8980(5) 0.0765(18) Uani 1 1 d . . . . .
H16 H -0.094857 0.512558 0.915168 0.092 Uiso 1 1 calc R U . . .
C17 C -0.0373(7) 0.6416(6) 0.9603(4) 0.0805(18) Uani 1 1 d . . . . .
H17 H -0.086698 0.636613 1.018833 0.097 Uiso 1 1 calc R U . . .
C18 C 0.0407(6) 0.7235(5) 0.9368(4) 0.0639(13) Uani 1 1 d . . . . .
H18 H 0.044624 0.773247 0.979638 0.077 Uiso 1 1 calc R U . . .
C19 C 0.1131(5) 0.7312(4) 0.8491(3) 0.0496(10) Uani 1 1 d . . . . .

loop_
_atom_site_aniso_label
_atom_site_aniso_U_11
_atom_site_aniso_U_22
_atom_site_aniso_U_33
_atom_site_aniso_U_23
_atom_site_aniso_U_13
_atom_site_aniso_U_12
Au1 0.06127(16) 0.04584(15) 0.04800(14) -0.00650(7) -0.00057(9) 0.00888(8)
Cl1 0.0953(10) 0.0638(8) 0.0625(7) -0.0185(6) -0.0019(6) 0.0244(8)
P1 0.0445(5) 0.0419(6) 0.0457(5) -0.0044(4) 0.0023(4) 0.0027(4)
C1 0.040(2) 0.045(2) 0.049(2) 0.0022(17) 0.0039(17) 0.0034(18)
C2 0.046(2) 0.059(3) 0.062(3) 0.005(2) 0.012(2) 0.010(2)
C3 0.039(2) 0.087(4) 0.081(3) 0.008(3) 0.009(2) 0.006(2)
C4 0.042(2) 0.085(4) 0.077(3) 0.006(3) -0.003(2) -0.010(3)
C5 0.049(2) 0.054(3) 0.060(3) 0.001(2) -0.008(2) -0.007(2)
C6 0.041(2) 0.047(2) 0.051(2) 0.0014(18) -0.0007(17) -0.0036(18)
C7 0.043(2) 0.044(2) 0.055(2) -0.0110(18) 0.0020(18) 0.0012(19)
C8 0.040(2) 0.043(2) 0.064(3) -0.0034(19) 0.0033(19) 0.0016(18)
C9 0.052(3) 0.048(3) 0.095(4) -0.006(2) 0.005(3) 0.006(2)
C10 0.067(3) 0.059(3) 0.112(5) 0.016(4) -0.008(3) 0.017(3)
C11 0.064(3) 0.079(4) 0.090(4) 0.030(4) -0.011(3) 0.008(3)
C12 0.055(3) 0.072(3) 0.058(3) 0.005(2) -0.008(2) 0.000(2)
C13 0.042(2) 0.047(2) 0.054(2) -0.0014(18) 0.0016(18) 0.0011(19)
C14 0.042(2) 0.049(2) 0.048(2) -0.0002(18) 0.0024(17) -0.0001(19)
C15 0.056(3) 0.053(3) 0.073(3) 0.006(2) -0.001(2) -0.008(2)
C16 0.062(3) 0.083(4) 0.084(4) 0.030(3) 0.004(3) -0.017(3)
C17 0.065(3) 0.115(5) 0.062(3) 0.015(3) 0.016(3) 0.002(4)
C18 0.057(3) 0.084(4) 0.051(2) -0.002(2) 0.010(2) 0.004(3)
C19 0.040(2) 0.061(3) 0.047(2) -0.0042(19) 0.0008(17) 0.006(2)

loop_
_atom_type_symbol
_atom_type_description
_atom_type_scat_dispersion_real
_atom_type_scat_dispersion_imag
_atom_type_scat_source
C C 0.0181 0.0091 'International Tables Vol C Tables 4.2.6.8 and 6.1.1.4'
H H 0.0000 0.0000 'International Tables Vol C Tables 4.2.6.8 and 6.1.1.4'
Au Au -4.4197 7.2980 'International Tables Vol C Tables 4.2.6.8 and 6.1.1.4'
Cl Cl 0.3639 0.7018 'International Tables Vol C Tables 4.2.6.8 and 6.1.1.4'
P P 0.2955 0.4335 'International Tables Vol C Tables 4.2.6.8 and 6.1.1.4'

loop_
_geom_angle_atom_site_label_1
_geom_angle_atom_site_label_2
_geom_angle_atom_site_label_3
_geom_angle
_geom_angle_site_symmetry_1
_geom_angle_site_symmetry_3
_geom_angle_publ_flag
P1 Au1 Cl1 179.30(5) . . ?
C1 P1 C14 98.27(19) . . ?
C1 P1 C13 98.5(2) . . ?
C14 P1 C13 97.2(2) . . ?
C1 P1 Au1 118.07(15) . . ?
C14 P1 Au1 120.47(16) . . ?
C13 P1 Au1 119.61(15) . . ?
C2 C1 C6 121.1(4) . . ?
C2 C1 P1 125.5(4) . . ?
C6 C1 P1 113.4(3) . . ?
C1 C2 C3 118.2(5) . . ?
C1 C2 H2 120.9 . . ?
C3 C2 H2 120.9 . . ?
C4 C3 C2 120.9(5) . . ?
C4 C3 H3 119.5 . . ?
C2 C3 H3 119.5 . . ?
C3 C4 C5 120.9(5) . . ?
C3 C4 H4 119.5 . . ?
C5 C4 H4 119.5 . . ?
C4 C5 C6 119.2(5) . . ?
C4 C5 H5 120.4 . . ?
C6 C5 H5 120.4 . . ?
C5 C6 C1 119.5(4) . . ?
C5 C6 C7 123.4(4) . . ?
C1 C6 C7 117.1(4) . . ?
C19 C7 C8 107.4(3) . . ?
C19 C7 C6 108.2(4) . . ?
C8 C7 C6 107.9(4) . . ?
C19 C7 H7 111.1 . . ?
C8 C7 H7 111.1 . . ?
C6 C7 H7 111.1 . . ?
C9 C8 C13 119.2(5) . . ?
C9 C8 C7 123.6(5) . . ?
C13 C8 C7 117.2(4) . . ?
C10 C9 C8 119.9(6) . . ?
C10 C9 H9 120.0 . . ?
C8 C9 H9 120.0 . . ?
C9 C10 C11 121.0(6) . . ?
C9 C10 H10 119.5 . . ?
C11 C10 H10 119.5 . . ?
C10 C11 C12 120.2(6) . . ?
C10 C11 H11 119.9 . . ?
C12 C11 H11 119.9 . . ?
C11 C12 C13 119.1(6) . . ?
C11 C12 H12 120.4 . . ?
C13 C12 H12 120.4 . . ?
C12 C13 C8 120.5(4) . . ?
C12 C13 P1 126.3(4) . . ?
C8 C13 P1 113.1(3) . . ?
C15 C14 C19 120.3(4) . . ?
C15 C14 P1 126.6(4) . . ?
C19 C14 P1 113.0(3) . . ?
C16 C15 C14 119.0(5) . . ?
C16 C15 H15 120.5 . . ?
C14 C15 H15 120.5 . . ?
C17 C16 C15 121.0(5) . . ?
C17 C16 H16 119.5 . . ?
C15 C16 H16 119.5 . . ?
C16 C17 C18 120.6(5) . . ?
C16 C17 H17 119.7 . . ?
C18 C17 H17 119.7 . . ?
C17 C18 C19 119.7(6) . . ?
C17 C18 H18 120.1 . . ?
C19 C18 H18 120.1 . . ?
C18 C19 C14 119.4(5) . . ?
C18 C19 C7 123.1(5) . . ?
C14 C19 C7 117.5(4) . . ?

loop_
_geom_bond_atom_site_label_1
_geom_bond_atom_site_label_2
_geom_bond_distance
_geom_bond_site_symmetry_2
_geom_bond_publ_flag
Au1 P1 2.2131(11) . ?
Au1 Cl1 2.2905(12) . ?
P1 C1 1.804(4) . ?
P1 C14 1.807(5) . ?
P1 C13 1.813(5) . ?
C1 C2 1.381(6) . ?
C1 C6 1.397(6) . ?
C2 C3 1.399(8) . ?
C2 H2 0.9300 . ?
C3 C4 1.362(9) . ?
C3 H3 0.9300 . ?
C4 C5 1.386(8) . ?
C4 H4 0.9300 . ?
C5 C6 1.389(6) . ?
C5 H5 0.9300 . ?
C6 C7 1.533(6) . ?
C7 C19 1.518(7) . ?
C7 C8 1.527(6) . ?
C7 H7 0.9800 . ?
C8 C9 1.385(7) . ?
C8 C13 1.401(7) . ?
C9 C10 1.374(10) . ?
C9 H9 0.9300 . ?
C10 C11 1.378(11) . ?
C10 H10 0.9300 . ?
C11 C12 1.385(9) . ?
C11 H11 0.9300 . ?
C12 C13 1.387(6) . ?
C12 H12 0.9300 . ?
C14 C15 1.390(7) . ?
C14 C19 1.402(7) . ?
C15 C16 1.380(10) . ?
C15 H15 0.9300 . ?
C16 C17 1.372(10) . ?
C16 H16 0.9300 . ?
C17 C18 1.380(10) . ?
C17 H17 0.9300 . ?
C18 C19 1.388(7) . ?
C18 H18 0.9300 . ?

loop_
_geom_torsion_atom_site_label_1
_geom_torsion_atom_site_label_2
_geom_torsion_atom_site_label_3
_geom_torsion_atom_site_label_4
_geom_torsion
_geom_torsion_site_symmetry_1
_geom_torsion_site_symmetry_2
_geom_torsion_site_symmetry_3
_geom_torsion_site_symmetry_4
_geom_torsion_publ_flag
C14 P1 C1 C2 129.5(4) . . . . ?
C13 P1 C1 C2 -131.9(4) . . . . ?
Au1 P1 C1 C2 -1.7(5) . . . . ?
C14 P1 C1 C6 -49.7(4) . . . . ?
C13 P1 C1 C6 48.9(4) . . . . ?
Au1 P1 C1 C6 179.1(3) . . . . ?
C6 C1 C2 C3 -1.6(7) . . . . ?
P1 C1 C2 C3 179.2(4) . . . . ?
C1 C2 C3 C4 0.6(8) . . . . ?
C2 C3 C4 C5 0.6(9) . . . . ?
C3 C4 C5 C6 -0.9(8) . . . . ?
C4 C5 C6 C1 -0.1(7) . . . . ?
C4 C5 C6 C7 179.8(5) . . . . ?
C2 C1 C6 C5 1.3(7) . . . . ?
P1 C1 C6 C5 -179.4(4) . . . . ?
C2 C1 C6 C7 -178.6(4) . . . . ?
P1 C1 C6 C7 0.7(5) . . . . ?
C5 C6 C7 C19 -122.5(5) . . . . ?
C1 C6 C7 C19 57.4(5) . . . . ?
C5 C6 C7 C8 121.5(5) . . . . ?
C1 C6 C7 C8 -58.6(5) . . . . ?
C19 C7 C8 C9 119.6(5) . . . . ?
C6 C7 C8 C9 -124.0(5) . . . . ?
C19 C7 C8 C13 -58.1(5) . . . . ?
C6 C7 C8 C13 58.3(5) . . . . ?
C13 C8 C9 C10 0.9(8) . . . . ?
C7 C8 C9 C10 -176.7(5) . . . . ?
C8 C9 C10 C11 0.3(10) . . . . ?
C9 C10 C11 C12 -1.3(10) . . . . ?
C10 C11 C12 C13 1.1(9) . . . . ?
C11 C12 C13 C8 0.1(8) . . . . ?
C11 C12 C13 P1 177.0(4) . . . . ?
C9 C8 C13 C12 -1.1(7) . . . . ?
C7 C8 C13 C12 176.7(4) . . . . ?
C9 C8 C13 P1 -178.4(4) . . . . ?
C7 C8 C13 P1 -0.6(5) . . . . ?
C1 P1 C13 C12 133.9(4) . . . . ?
C14 P1 C13 C12 -126.5(4) . . . . ?
Au1 P1 C13 C12 4.7(5) . . . . ?
C1 P1 C13 C8 -49.0(4) . . . . ?
C14 P1 C13 C8 50.5(4) . . . . ?
Au1 P1 C13 C8 -178.2(3) . . . . ?
C1 P1 C14 C15 -132.6(4) . . . . ?
C13 P1 C14 C15 127.6(4) . . . . ?
Au1 P1 C14 C15 -3.0(5) . . . . ?
C1 P1 C14 C19 49.2(3) . . . . ?
C13 P1 C14 C19 -50.5(3) . . . . ?
Au1 P1 C14 C19 178.8(3) . . . . ?
C19 C14 C15 C16 0.3(7) . . . . ?
P1 C14 C15 C16 -177.7(4) . . . . ?
C14 C15 C16 C17 0.0(9) . . . . ?
C15 C16 C17 C18 -0.5(10) . . . . ?
C16 C17 C18 C19 0.6(9) . . . . ?
C17 C18 C19 C14 -0.2(7) . . . . ?
C17 C18 C19 C7 177.2(5) . . . . ?
C15 C14 C19 C18 -0.2(7) . . . . ?
P1 C14 C19 C18 178.0(4) . . . . ?
C15 C14 C19 C7 -177.8(4) . . . . ?
P1 C14 C19 C7 0.4(5) . . . . ?
C8 C7 C19 C18 -119.2(5) . . . . ?
C6 C7 C19 C18 124.5(5) . . . . ?
C8 C7 C19 C14 58.3(5) . . . . ?
C6 C7 C19 C14 -58.0(5) . . . . ?
